data_2227579
loop_
_publ_author_name
'\,Celik, \'Ismail'
'Akkurt, Mehmet'
'\,Cakmak, Osman'
'\"Okten, Salih'
'Garc\'ia-Granda, Santiago'

_publ_section_title
;
 6,8-Dibromoquinoline
;
_journal_coeditor_code HB5698
_journal_issue 11
_journal_name_full 'Acta Crystallographica Section E'
_journal_page_first o2997
_journal_page_last o2998
_journal_paper_doi 10.1107/S1600536810043242
_journal_volume 66
_journal_year 2010
_chemical_formula_iupac 'C9 H5 Br2 N'
_chemical_formula_moiety 'C9 H5 Br2 N'
_chemical_formula_sum 'C9 H5 Br2 N'
_chemical_formula_weight 286.94
_chemical_name_systematic
;
6,8-Dibromoquinoline
;
_space_group_IT_number 14
_symmetry_cell_setting monoclinic
_symmetry_space_group_name_Hall '-P 2ybc'
_symmetry_space_group_name_H-M 'P 1 21/c 1'
_atom_sites_solution_hydrogens geom
_atom_sites_solution_primary direct
_atom_sites_solution_secondary difmap
_cell_angle_alpha 90
_cell_angle_beta 109.589(17)
_cell_angle_gamma 90
_cell_formula_units_Z 4
_cell_length_a 7.3436(12)
_cell_length_b 9.8961(15)
_cell_length_c 13.0108(18)
_cell_measurement_reflns_used 1247
_cell_measurement_temperature 296.5
_cell_measurement_theta_max 70.31
_cell_measurement_theta_min 3.60
_cell_volume 890.8(3)
_computing_cell_refinement 'CrysAlis Pro (Oxford Diffraction, 2009)'
_computing_data_collection 'CrysAlis Pro (Oxford Diffraction, 2009)'
_computing_data_reduction 'CrysAlis Pro (Oxford Diffraction, 2009)'
_computing_molecular_graphics 'ORTEP-3 for Windows (Farrugia, 1999)'
_computing_publication_material 'WinGX (Farrugia, 1997) and PLATON (Spek, 2009)'
_computing_structure_refinement 'SHELXL97 (Sheldrick, 2008)'
_computing_structure_solution 'SIR97 (Altomare <i>et al.</i>,  1999)'
_diffrn_ambient_temperature 296.5
_diffrn_measured_fraction_theta_full 0.946
_diffrn_measured_fraction_theta_max 0.946
_diffrn_measurement_device_type 'Oxford Diffraction Xcalibur diffractometer with a Ruby Gemini CCD detector'
_diffrn_measurement_method \w
_diffrn_radiation_monochromator graphite
_diffrn_radiation_source 'Enhance (Cu) X-ray Source'
_diffrn_radiation_type CuK\a
_diffrn_radiation_wavelength 1.54184
_diffrn_reflns_av_R_equivalents 0.0000
_diffrn_reflns_av_sigmaI/netI 0.0601
_diffrn_reflns_limit_h_max 8
_diffrn_reflns_limit_h_min -8
_diffrn_reflns_limit_k_max 11
_diffrn_reflns_limit_k_min 0
_diffrn_reflns_limit_l_max 15
_diffrn_reflns_limit_l_min 0
_diffrn_reflns_number 1598
_diffrn_reflns_reduction_process
;
;
_diffrn_reflns_theta_full 70.45
_diffrn_reflns_theta_max 70.45
_diffrn_reflns_theta_min 5.75
_exptl_absorpt_coefficient_mu 11.040
_exptl_absorpt_correction_T_max 0.0801
_exptl_absorpt_correction_T_min 0.0521
_exptl_absorpt_correction_type refdelf
_exptl_absorpt_process_details
;
[XABS2 (Parkin <i>et al.</i>, 1995); cubic fit to sin(\q)/\l - 24
parameters]
;
_exptl_crystal_colour colourless
_exptl_crystal_density_diffrn 2.140
_exptl_crystal_density_method 'Not Measured'
_exptl_crystal_description plate
_exptl_crystal_F_000 544
_exptl_crystal_size_max 0.120
_exptl_crystal_size_mid 0.090
_exptl_crystal_size_min 0.020
_refine_diff_density_max 0.677
_refine_diff_density_min -0.557
_refine_ls_extinction_method none
_refine_ls_goodness_of_fit_ref 1.016
_refine_ls_hydrogen_treatment constr
_refine_ls_matrix_type full
_refine_ls_number_parameters 109
_refine_ls_number_reflns 1598
_refine_ls_number_restraints 0
_refine_ls_restrained_S_all 1.016
_refine_ls_R_factor_all 0.0704
_refine_ls_R_factor_gt 0.0448
_refine_ls_shift/su_max 0.000
_refine_ls_shift/su_mean 0.000
_refine_ls_structure_factor_coef Fsqd
_refine_ls_weighting_details 'calc w=1/[\s^2^(Fo^2^)+(0.0642P)^2^] where P=(Fo^2^+2Fc^2^)/3'
_refine_ls_weighting_scheme calc
_refine_ls_wR_factor_gt 0.1135
_refine_ls_wR_factor_ref 0.1412
_reflns_number_gt 1075
_reflns_number_total 1598
_reflns_threshold_expression I>2\s(I)
_cod_data_source_file hb5698.cif
_cod_data_source_block I
_cod_original_sg_symbol_H-M 'P 21/c'
_cod_database_code 2227579
_cod_database_fobs_code 2227579

loop_
_symmetry_equiv_pos_site_id
_symmetry_equiv_pos_as_xyz
1 x,y,z
2 -x,1/2+y,1/2-z
3 -x,-y,-z
4 x,1/2-y,1/2+z

loop_
_atom_site_aniso_label
_atom_site_aniso_U_11
_atom_site_aniso_U_22
_atom_site_aniso_U_33
_atom_site_aniso_U_12
_atom_site_aniso_U_13
_atom_site_aniso_U_23
Br1 0.0902(6) 0.0440(5) 0.0739(5) 0.0092(4) 0.0106(4) 0.0044(3)
Br2 0.1024(7) 0.0722(7) 0.0649(5) 0.0056(5) 0.0146(4) 0.0115(4)
N1 0.065(3) 0.056(4) 0.068(3) -0.007(3) 0.018(2) -0.005(3)
C1 0.047(3) 0.040(4) 0.074(4) -0.003(3) 0.014(3) -0.004(3)
C2 0.052(3) 0.033(4) 0.070(3) 0.001(3) 0.016(3) 0.005(3)
C3 0.057(3) 0.049(4) 0.066(3) -0.001(3) 0.012(3) -0.001(3)
C4 0.056(3) 0.046(4) 0.061(3) -0.001(3) 0.017(3) 0.009(3)
C5 0.055(3) 0.043(4) 0.076(4) 0.004(3) 0.019(3) 0.002(3)
C6 0.050(3) 0.047(4) 0.078(4) 0.001(3) 0.024(3) -0.004(3)
C7 0.067(4) 0.052(5) 0.084(4) 0.005(3) 0.030(3) -0.007(4)
C8 0.079(5) 0.068(6) 0.084(5) -0.004(4) 0.036(4) -0.013(4)
C9 0.077(5) 0.078(6) 0.070(4) -0.016(4) 0.025(3) -0.015(4)

loop_
_atom_site_type_symbol
_atom_site_label
_atom_site_fract_x
_atom_site_fract_y
_atom_site_fract_z
_atom_site_U_iso_or_equiv
_atom_site_thermal_displace_type
_atom_site_calc_flag
_atom_site_refinement_flags
_atom_site_occupancy
Br Br1 0.93324(12) 0.16374(8) 0.01474(6) 0.0736(3) Uani . . 1.000
Br Br2 0.54665(13) 0.49672(10) -0.34185(6) 0.0832(4) Uani . . 1.000
N N1 0.8781(8) 0.4050(6) 0.1454(4) 0.0641(19) Uani . . 1.000
C C1 0.8034(8) 0.4311(7) 0.0368(5) 0.055(2) Uani . . 1.000
C C2 0.8120(8) 0.3287(6) -0.0384(5) 0.0528(19) Uani . . 1.000
C C3 0.7418(9) 0.3499(7) -0.1488(5) 0.0595(19) Uani . . 1.000
C C4 0.6545(9) 0.4739(7) -0.1875(5) 0.0550(19) Uani . . 1.000
C C5 0.6420(9) 0.5744(7) -0.1208(5) 0.059(2) Uani . . 1.000
C C6 0.7184(9) 0.5558(7) -0.0071(5) 0.058(2) Uani . . 1.000
C C7 0.7125(10) 0.6584(8) 0.0673(6) 0.067(3) Uani . . 1.000
C C8 0.7919(11) 0.6338(9) 0.1768(6) 0.075(3) Uani . . 1.000
C C9 0.8687(11) 0.5055(9) 0.2115(6) 0.075(3) Uani . . 1.000
H H3 0.75210 0.28330 -0.19700 0.0710 Uiso calc R 1.000
H H5 0.58330 0.65570 -0.14950 0.0710 Uiso calc R 1.000
H H7 0.65560 0.74140 0.04220 0.0800 Uiso calc R 1.000
H H8 0.79470 0.70100 0.22730 0.0900 Uiso calc R 1.000
H H9 0.91680 0.48940 0.28620 0.0900 Uiso calc R 1.000

loop_
_atom_type_symbol
_atom_type_description
_atom_type_scat_dispersion_real
_atom_type_scat_dispersion_imag
_atom_type_scat_source
N N 0.0311 0.0180 'International Tables Vol C Tables 4.2.6.8 and 6.1.1.4'
Br Br -0.6763 1.2805 'International Tables Vol C Tables 4.2.6.8 and 6.1.1.4'
H H 0.0000 0.0000 'International Tables Vol C Tables 4.2.6.8 and 6.1.1.4'
C C 0.0181 0.0091 'International Tables Vol C Tables 4.2.6.8 and 6.1.1.4'

loop_
_geom_angle_atom_site_label_1
_geom_angle_atom_site_label_2
_geom_angle_atom_site_label_3
_geom_angle_site_symmetry_1
_geom_angle_site_symmetry_2
_geom_angle_site_symmetry_3
_geom_angle
_geom_angle_publ_flag
C1 N1 C9 . . . 116.1(6) no
N1 C1 C2 . . . 118.9(6) no
N1 C1 C6 . . . 123.8(6) no
C2 C1 C6 . . . 117.3(6) no
Br1 C2 C1 . . . 119.4(5) no
Br1 C2 C3 . . . 119.0(5) no
C1 C2 C3 . . . 121.6(6) no
C2 C3 C4 . . . 118.6(6) no
Br2 C4 C3 . . . 117.5(5) no
Br2 C4 C5 . . . 119.9(5) no
C3 C4 C5 . . . 122.7(6) no
C4 C5 C6 . . . 119.5(6) no
C1 C6 C5 . . . 120.3(6) no
C1 C6 C7 . . . 117.5(6) no
C5 C6 C7 . . . 122.2(6) no
C6 C7 C8 . . . 119.0(7) no
C7 C8 C9 . . . 118.8(7) no
N1 C9 C8 . . . 124.8(7) no
C2 C3 H3 . . . 121.00 no
C4 C3 H3 . . . 121.00 no
C4 C5 H5 . . . 120.00 no
C6 C5 H5 . . . 120.00 no
C6 C7 H7 . . . 120.00 no
C8 C7 H7 . . . 120.00 no
C7 C8 H8 . . . 121.00 no
C9 C8 H8 . . . 121.00 no
N1 C9 H9 . . . 118.00 no
C8 C9 H9 . . . 118.00 no

loop_
_geom_bond_atom_site_label_1
_geom_bond_atom_site_label_2
_geom_bond_site_symmetry_1
_geom_bond_site_symmetry_2
_geom_bond_distance
_geom_bond_publ_flag
Br1 C2 . . 1.877(6) no
Br2 C4 . . 1.909(6) no
N1 C1 . . 1.358(8) no
N1 C9 . . 1.332(10) no
C1 C2 . . 1.425(9) no
C1 C6 . . 1.414(10) no
C2 C3 . . 1.370(9) no
C3 C4 . . 1.398(10) no
C4 C5 . . 1.343(9) no
C5 C6 . . 1.407(9) no
C6 C7 . . 1.414(10) no
C7 C8 . . 1.368(10) no
C8 C9 . . 1.401(12) no
C3 H3 . . 0.9300 no
C5 H5 . . 0.9300 no
C7 H7 . . 0.9300 no
C8 H8 . . 0.9300 no
C9 H9 . . 0.9300 no

loop_
_geom_contact_atom_site_label_1
_geom_contact_atom_site_label_2
_geom_contact_distance
_geom_contact_site_symmetry_1
_geom_contact_site_symmetry_2
_geom_contact_publ_flag
Br1 Br1 3.4443(13) . 3_755 no

loop_
_geom_torsion_atom_site_label_1
_geom_torsion_atom_site_label_2
_geom_torsion_atom_site_label_3
_geom_torsion_atom_site_label_4
_geom_torsion_site_symmetry_1
_geom_torsion_site_symmetry_2
_geom_torsion_site_symmetry_3
_geom_torsion_site_symmetry_4
_geom_torsion
_geom_torsion_publ_flag
C9 N1 C1 C2 . . . . 178.9(6) no
C9 N1 C1 C6 . . . . -0.3(10) no
C1 N1 C9 C8 . . . . -1.3(12) no
N1 C1 C2 Br1 . . . . -2.1(8) no
N1 C1 C2 C3 . . . . -179.0(6) no
C6 C1 C2 C3 . . . . 0.3(9) no
N1 C1 C6 C5 . . . . -179.2(6) no
C6 C1 C2 Br1 . . . . 177.2(5) no
C2 C1 C6 C5 . . . . 1.6(10) no
C2 C1 C6 C7 . . . . -179.0(6) no
N1 C1 C6 C7 . . . . 0.2(10) no
Br1 C2 C3 C4 . . . . -179.0(5) no
C1 C2 C3 C4 . . . . -2.1(10) no
C2 C3 C4 C5 . . . . 2.1(11) no
C2 C3 C4 Br2 . . . . -176.9(5) no
Br2 C4 C5 C6 . . . . 178.7(5) no
C3 C4 C5 C6 . . . . -0.3(11) no
C4 C5 C6 C7 . . . . 179.0(7) no
C4 C5 C6 C1 . . . . -1.6(10) no
C1 C6 C7 C8 . . . . 1.4(11) no
C5 C6 C7 C8 . . . . -179.2(7) no
C6 C7 C8 C9 . . . . -2.8(12) no
C7 C8 C9 N1 . . . . 2.9(13) no

loop_
_cod_related_entry_id
_cod_related_entry_database
_cod_related_entry_code
1 ChemSpider 30656250
